data_7204986
loop_
_publ_author_name
'Pozharskii, Alexander F.'
'Ozeryanskii, Valery A.'
'Starikova, Zoya A.'

_publ_section_title
;
 Molecular structure of 5,6-bis(dimethylamino)acenaphthene,
 5,6-bis(dimethylamino)acenaphthylene, and their monohydrobromides: a
 comparison with some naphthalene proton sponges
;
_journal_issue 2
_journal_name_full 'Journal of the Chemical Society, Perkin Transactions 2'
_journal_page_first 318
_journal_paper_doi 10.1039/b106725g
_journal_year 2002
_chemical_formula_moiety '? C16 H21 N2 +1,Br -1'
_chemical_formula_sum 'C16 H21 Br N2'
_chemical_formula_weight 321.26
_chemical_name_systematic
; 
? 
;
_space_group_IT_number 15
_symmetry_cell_setting monoclinic
_symmetry_space_group_name_Hall '-C 2yc'
_symmetry_space_group_name_H-M 'C 1 2/c 1'
_atom_sites_solution_hydrogens difmap
_atom_sites_solution_primary direct
_atom_sites_solution_secondary difmap
_audit_creation_method SHELXL-97
_cell_angle_alpha 90.00
_cell_angle_beta 101.7880(10)
_cell_angle_gamma 90.00
_cell_formula_units_Z 8
_cell_length_a 19.0454(9)
_cell_length_b 14.6856(7)
_cell_length_c 11.0912(5)
_cell_measurement_reflns_used 830
_cell_measurement_temperature 200(2)
_cell_measurement_theta_max 28.50
_cell_measurement_theta_min 2.01
_cell_volume 3036.7(2)
_computing_cell_refinement 'Bruker SMART'
_computing_data_collection 'Bruker SMART'
_computing_data_reduction 'Bruker SHELXTL'
_computing_molecular_graphics 'Bruker SHELXTL'
_computing_publication_material 'Bruker SHELXTL'
_computing_structure_refinement 'SHELXL-97 (Sheldrick, 1997)'
_computing_structure_solution 'SHELXS-97 (Sheldrick, 1990)'
_diffrn_ambient_temperature 200(2)
_diffrn_measured_fraction_theta_full 0.981
_diffrn_measured_fraction_theta_max 0.981
_diffrn_measurement_device_type 'Bruker SMART 1000 CCD area detector'
_diffrn_measurement_method 'phi and omega scans'
_diffrn_radiation_monochromator graphite
_diffrn_radiation_source 'fine-focus sealed tube'
_diffrn_radiation_type MoK\a
_diffrn_radiation_wavelength 0.71073
_diffrn_reflns_av_R_equivalents 0.0363
_diffrn_reflns_av_sigmaI/netI 0.0399
_diffrn_reflns_limit_h_max 26
_diffrn_reflns_limit_h_min -26
_diffrn_reflns_limit_k_max 20
_diffrn_reflns_limit_k_min -20
_diffrn_reflns_limit_l_max 15
_diffrn_reflns_limit_l_min -15
_diffrn_reflns_number 22032
_diffrn_reflns_theta_full 30.04
_diffrn_reflns_theta_max 30.04
_diffrn_reflns_theta_min 1.77
_exptl_absorpt_coefficient_mu 2.697
_exptl_absorpt_correction_T_max 1.0000
_exptl_absorpt_correction_T_min 0.6934
_exptl_absorpt_correction_type multi-scan
_exptl_absorpt_process_details 'SADABS program'
_exptl_crystal_colour light-brown
_exptl_crystal_density_diffrn 1.405
_exptl_crystal_density_method 'not measured'
_exptl_crystal_description prism
_exptl_crystal_F_000 1328
_exptl_crystal_size_max 0.3
_exptl_crystal_size_mid 0.4
_exptl_crystal_size_min 0.4
_refine_diff_density_max 0.363
_refine_diff_density_min -0.430
_refine_diff_density_rms 0.048
_refine_ls_extinction_method none
_refine_ls_goodness_of_fit_ref 0.887
_refine_ls_hydrogen_treatment refall
_refine_ls_matrix_type full
_refine_ls_number_parameters 257
_refine_ls_number_reflns 4356
_refine_ls_number_restraints 0
_refine_ls_restrained_S_all 0.887
_refine_ls_R_factor_all 0.0467
_refine_ls_R_factor_gt 0.0262
_refine_ls_shift/su_max 0.001
_refine_ls_shift/su_mean 0.000
_refine_ls_structure_factor_coef Fsqd
_refine_ls_weighting_details 'calc w=1/[\s^2^(Fo^2^)+(0.0287P)^2^+0.0000P] where P=(Fo^2^+2Fc^2^)/3'
_refine_ls_weighting_scheme calc
_refine_ls_wR_factor_gt 0.0525
_refine_ls_wR_factor_ref 0.0553
_reflns_number_gt 3034
_reflns_number_total 4356
_reflns_threshold_expression >2sigma(I)
_cod_data_source_file b106725g.txt
_cod_data_source_block poo
_cod_depositor_comments
;
The following automatic conversions were performed:
'_symmetry_cell_setting' value 'Monoclinic' changed to 'monoclinic'
according to '/home/saulius/struct/CIF-dictionaries/cif_core.dic'
dictionary named 'cif_core.dic' version 2.4.1 from 2010-06-29.

Automatic conversion script
Id: cif_fix_enum 1527 2010-12-29 10:47:43Z saulius 
;
_cod_original_sg_symbol_H-M 'C 2/c '
_cod_database_code 7204986

loop_
_symmetry_equiv_pos_as_xyz
'x, y, z'
'-x, y, -z+1/2'
'x+1/2, y+1/2, z'
'-x+1/2, y+1/2, -z+1/2'
'-x, -y, -z'
'x, -y, z-1/2'
'-x+1/2, -y+1/2, -z'
'x+1/2, -y+1/2, z-1/2'

loop_
_atom_site_label
_atom_site_type_symbol
_atom_site_fract_x
_atom_site_fract_y
_atom_site_fract_z
_atom_site_U_iso_or_equiv
_atom_site_adp_type
_atom_site_occupancy
_atom_site_symmetry_multiplicity
_atom_site_calc_flag
_atom_site_refinement_flags
_atom_site_disorder_assembly
_atom_site_disorder_group
Br1 Br 0.0000 0.150169(15) 0.7500 0.03724(7) Uani 1 2 d S . .
Br2 Br 0.5000 0.098920(17) 0.7500 0.04532(8) Uani 1 2 d S . .
N1 N 0.38799(6) 0.17457(8) 0.44366(11) 0.0238(3) Uani 1 1 d . . .
N2 N 0.31766(6) 0.04822(8) 0.54468(10) 0.0270(3) Uani 1 1 d . . .
C1 C 0.08484(9) 0.12705(14) 0.13955(17) 0.0423(4) Uani 1 1 d . . .
C2 C 0.12272(9) 0.20601(13) 0.08797(16) 0.0399(4) Uani 1 1 d . . .
C3 C 0.19838(7) 0.20733(10) 0.16497(12) 0.0282(3) Uani 1 1 d . . .
C4 C 0.25747(8) 0.25875(10) 0.16132(13) 0.0298(3) Uani 1 1 d . . .
C5 C 0.32071(8) 0.24651(10) 0.25299(13) 0.0271(3) Uani 1 1 d . . .
C6 C 0.32322(7) 0.18446(9) 0.34582(12) 0.0228(3) Uani 1 1 d . . .
C7 C 0.26327(7) 0.12829(9) 0.35333(12) 0.0231(3) Uani 1 1 d . . .
C8 C 0.20235(7) 0.14187(9) 0.25949(12) 0.0256(3) Uani 1 1 d . . .
C9 C 0.13817(8) 0.09270(11) 0.25021(14) 0.0320(3) Uani 1 1 d . . .
C10 C 0.13431(9) 0.02729(11) 0.33656(16) 0.0396(4) Uani 1 1 d . . .
C11 C 0.19414(9) 0.01297(11) 0.43219(16) 0.0349(4) Uani 1 1 d . . .
C12 C 0.25717(7) 0.06112(9) 0.44330(13) 0.0261(3) Uani 1 1 d . . .
C13 C 0.45045(8) 0.13485(12) 0.39909(16) 0.0332(3) Uani 1 1 d . . .
C14 C 0.40770(9) 0.26121(11) 0.51250(15) 0.0334(3) Uani 1 1 d . . .
C15 C 0.34860(11) -0.04355(12) 0.55069(18) 0.0410(4) Uani 1 1 d . . .
C16 C 0.30034(11) 0.07525(15) 0.66284(16) 0.0444(4) Uani 1 1 d . . .
H1N H 0.3708(9) 0.1306(11) 0.4985(16) 0.042(5) Uiso 1 1 d . . .
H1A H 0.0409(12) 0.1486(12) 0.1610(18) 0.059(6) Uiso 1 1 d . . .
H1B H 0.0729(11) 0.0820(15) 0.0762(19) 0.076(7) Uiso 1 1 d . . .
H2A H 0.1205(10) 0.1976(13) 0.0061(18) 0.053(6) Uiso 1 1 d . . .
H2B H 0.1002(10) 0.2614(14) 0.1003(17) 0.056(6) Uiso 1 1 d . . .
H4 H 0.2572(8) 0.3056(11) 0.0993(14) 0.035(4) Uiso 1 1 d . . .
H5 H 0.3630(8) 0.2816(10) 0.2511(13) 0.030(4) Uiso 1 1 d . . .
H10 H 0.0939(10) -0.0059(13) 0.3394(16) 0.054(5) Uiso 1 1 d . . .
H11 H 0.1901(10) -0.0264(13) 0.4944(16) 0.053(6) Uiso 1 1 d . . .
H131 H 0.4886(10) 0.1236(10) 0.4706(16) 0.042(5) Uiso 1 1 d . . .
H132 H 0.4684(8) 0.1766(11) 0.3473(15) 0.035(4) Uiso 1 1 d . . .
H133 H 0.4384(9) 0.0771(12) 0.3581(16) 0.046(5) Uiso 1 1 d . . .
H141 H 0.4416(8) 0.2463(11) 0.5808(15) 0.038(4) Uiso 1 1 d . . .
H142 H 0.3660(10) 0.2827(12) 0.5383(16) 0.052(5) Uiso 1 1 d . . .
H143 H 0.4257(8) 0.2998(12) 0.4651(15) 0.036(5) Uiso 1 1 d . . .
H151 H 0.3561(9) -0.0600(12) 0.4732(16) 0.043(5) Uiso 1 1 d . . .
H152 H 0.3929(9) -0.0451(11) 0.6104(15) 0.040(5) Uiso 1 1 d . . .
H153 H 0.3143(10) -0.0861(14) 0.5692(17) 0.054(6) Uiso 1 1 d . . .
H161 H 0.2847(11) 0.1331(13) 0.6594(18) 0.057(6) Uiso 1 1 d . . .
H162 H 0.3428(10) 0.0744(12) 0.7238(15) 0.047(5) Uiso 1 1 d . . .
H163 H 0.2606(11) 0.0406(13) 0.6912(18) 0.065(6) Uiso 1 1 d . . .

loop_
_atom_site_aniso_label
_atom_site_aniso_U_11
_atom_site_aniso_U_22
_atom_site_aniso_U_33
_atom_site_aniso_U_23
_atom_site_aniso_U_13
_atom_site_aniso_U_12
Br1 0.02453(11) 0.03086(12) 0.05600(15) 0.000 0.00744(10) 0.000
Br2 0.04261(14) 0.04767(15) 0.03824(14) 0.000 -0.00923(10) 0.000
N1 0.0206(6) 0.0263(6) 0.0230(6) -0.0013(5) 0.0009(5) -0.0008(5)
N2 0.0306(7) 0.0261(6) 0.0226(6) 0.0008(5) 0.0016(5) -0.0019(5)
C1 0.0243(8) 0.0580(11) 0.0399(9) -0.0054(9) -0.0044(7) 0.0003(8)
C2 0.0308(9) 0.0498(11) 0.0338(9) -0.0025(8) -0.0056(7) 0.0082(8)
C3 0.0285(7) 0.0327(8) 0.0216(7) -0.0042(6) 0.0011(6) 0.0060(6)
C4 0.0332(8) 0.0310(8) 0.0243(7) 0.0031(6) 0.0039(6) 0.0050(6)
C5 0.0268(7) 0.0288(8) 0.0260(7) -0.0016(6) 0.0062(6) -0.0016(6)
C6 0.0208(7) 0.0252(7) 0.0209(7) -0.0034(5) 0.0005(5) 0.0006(5)
C7 0.0229(6) 0.0239(6) 0.0221(6) -0.0047(5) 0.0036(5) -0.0005(5)
C8 0.0221(6) 0.0291(8) 0.0244(7) -0.0061(6) 0.0020(5) 0.0009(5)
C9 0.0243(7) 0.0364(8) 0.0336(8) -0.0083(7) 0.0016(6) -0.0014(6)
C10 0.0268(8) 0.0385(9) 0.0519(10) -0.0055(8) 0.0043(7) -0.0117(7)
C11 0.0358(9) 0.0288(8) 0.0395(9) 0.0034(7) 0.0064(7) -0.0077(7)
C12 0.0259(7) 0.0245(7) 0.0267(7) -0.0015(6) 0.0029(6) -0.0019(6)
C13 0.0257(7) 0.0376(10) 0.0365(9) 0.0009(7) 0.0067(7) 0.0058(7)
C14 0.0358(9) 0.0307(8) 0.0295(9) -0.0056(7) -0.0033(7) -0.0057(7)
C15 0.0461(11) 0.0296(9) 0.0420(11) 0.0030(7) -0.0034(9) 0.0040(8)
C16 0.0434(11) 0.0617(14) 0.0283(9) -0.0062(8) 0.0078(8) -0.0048(9)

loop_
_atom_type_symbol
_atom_type_description
_atom_type_scat_dispersion_real
_atom_type_scat_dispersion_imag
_atom_type_scat_source
C C 0.0033 0.0016 'International Tables Vol C Tables 4.2.6.8 and 6.1.1.4'
H H 0.0000 0.0000 'International Tables Vol C Tables 4.2.6.8 and 6.1.1.4'
N N 0.0061 0.0033 'International Tables Vol C Tables 4.2.6.8 and 6.1.1.4'
Br Br -0.2901 2.4595 'International Tables Vol C Tables 4.2.6.8 and 6.1.1.4'

loop_
_geom_angle_atom_site_label_1
_geom_angle_atom_site_label_2
_geom_angle_atom_site_label_3
_geom_angle
_geom_angle_site_symmetry_1
_geom_angle_site_symmetry_3
_geom_angle_publ_flag
C6 N1 C14 112.20(11) . . ?
C6 N1 C13 113.41(11) . . ?
C14 N1 C13 111.57(12) . . ?
C6 N1 H1N 100.7(10) . . ?
C14 N1 H1N 108.9(10) . . ?
C13 N1 H1N 109.5(10) . . ?
C12 N2 C15 113.82(12) . . ?
C12 N2 C16 111.66(13) . . ?
C15 N2 C16 111.64(14) . . ?
C9 C1 C2 105.40(13) . . ?
C9 C1 H1A 112.4(12) . . ?
C2 C1 H1A 109.9(12) . . ?
C9 C1 H1B 112.6(13) . . ?
C2 C1 H1B 107.9(13) . . ?
H1A C1 H1B 108.5(17) . . ?
C3 C2 C1 105.31(13) . . ?
C3 C2 H2A 114.1(12) . . ?
C1 C2 H2A 109.9(12) . . ?
C3 C2 H2B 108.4(11) . . ?
C1 C2 H2B 109.6(12) . . ?
H2A C2 H2B 109.4(16) . . ?
C4 C3 C8 118.66(13) . . ?
C4 C3 C2 133.26(14) . . ?
C8 C3 C2 108.04(13) . . ?
C3 C4 C5 119.57(14) . . ?
C3 C4 H4 121.9(9) . . ?
C5 C4 H4 118.5(9) . . ?
C6 C5 C4 121.14(13) . . ?
C6 C5 H5 118.2(9) . . ?
C4 C5 H5 120.6(9) . . ?
C5 C6 C7 121.62(12) . . ?
C5 C6 N1 120.98(12) . . ?
C7 C6 N1 117.39(12) . . ?
C8 C7 C12 116.35(12) . . ?
C8 C7 C6 115.13(12) . . ?
C12 C7 C6 128.52(12) . . ?
C9 C8 C7 123.74(13) . . ?
C9 C8 C3 112.41(13) . . ?
C7 C8 C3 123.84(13) . . ?
C10 C9 C8 118.65(14) . . ?
C10 C9 C1 132.79(15) . . ?
C8 C9 C1 108.56(14) . . ?
C9 C10 C11 118.83(14) . . ?
C9 C10 H10 124.3(12) . . ?
C11 C10 H10 116.8(12) . . ?
C12 C11 C10 123.26(15) . . ?
C12 C11 H11 117.5(12) . . ?
C10 C11 H11 119.0(12) . . ?
C11 C12 C7 119.16(13) . . ?
C11 C12 N2 122.88(13) . . ?
C7 C12 N2 117.95(12) . . ?
N1 C13 H131 108.0(10) . . ?
N1 C13 H132 110.9(10) . . ?
H131 C13 H132 107.5(13) . . ?
N1 C13 H133 111.7(11) . . ?
H131 C13 H133 107.4(13) . . ?
H132 C13 H133 111.2(15) . . ?
N1 C14 H141 106.3(10) . . ?
N1 C14 H142 107.4(11) . . ?
H141 C14 H142 108.8(14) . . ?
N1 C14 H143 109.2(10) . . ?
H141 C14 H143 110.5(14) . . ?
H142 C14 H143 114.4(15) . . ?
N2 C15 H151 109.4(11) . . ?
N2 C15 H152 109.9(10) . . ?
H151 C15 H152 110.5(14) . . ?
N2 C15 H153 108.9(12) . . ?
H151 C15 H153 105.7(15) . . ?
H152 C15 H153 112.3(15) . . ?
N2 C16 H161 110.5(13) . . ?
N2 C16 H162 108.7(11) . . ?
H161 C16 H162 105.8(17) . . ?
N2 C16 H163 117.3(11) . . ?
H161 C16 H163 103.0(17) . . ?
H162 C16 H163 110.9(15) . . ?

loop_
_geom_bond_atom_site_label_1
_geom_bond_atom_site_label_2
_geom_bond_distance
_geom_bond_site_symmetry_2
_geom_bond_publ_flag
N1 C6 1.4742(16) . ?
N1 C14 1.4920(19) . ?
N1 C13 1.4965(19) . ?
N1 H1N 0.988(18) . ?
N2 C12 1.4484(18) . ?
N2 C15 1.467(2) . ?
N2 C16 1.470(2) . ?
C1 C9 1.511(2) . ?
C1 C2 1.537(3) . ?
C1 H1A 0.97(2) . ?
C1 H1B 0.96(2) . ?
C2 C3 1.518(2) . ?
C2 H2A 0.909(19) . ?
C2 H2B 0.94(2) . ?
C3 C4 1.363(2) . ?
C3 C8 1.413(2) . ?
C4 C5 1.420(2) . ?
C4 H4 0.972(16) . ?
C5 C6 1.3685(19) . ?
C5 H5 0.960(15) . ?
C6 C7 1.4247(18) . ?
C7 C8 1.4056(18) . ?
C7 C12 1.4246(19) . ?
C8 C9 1.405(2) . ?
C9 C10 1.369(2) . ?
C10 C11 1.405(2) . ?
C10 H10 0.916(19) . ?
C11 C12 1.377(2) . ?
C11 H11 0.915(18) . ?
C13 H131 0.975(18) . ?
C13 H132 0.950(16) . ?
C13 H133 0.968(18) . ?
C14 H141 0.916(16) . ?
C14 H142 0.952(18) . ?
C14 H143 0.889(17) . ?
C15 H151 0.931(17) . ?
C15 H152 0.960(17) . ?
C15 H153 0.96(2) . ?
C16 H161 0.899(18) . ?
C16 H162 0.942(18) . ?
C16 H163 1.01(2) . ?

loop_
_geom_torsion_atom_site_label_1
_geom_torsion_atom_site_label_2
_geom_torsion_atom_site_label_3
_geom_torsion_atom_site_label_4
_geom_torsion
_geom_torsion_site_symmetry_1
_geom_torsion_site_symmetry_2
_geom_torsion_site_symmetry_3
_geom_torsion_site_symmetry_4
_geom_torsion_publ_flag
C9 C1 C2 C3 4.97(19) . . . . ?
C1 C2 C3 C4 177.33(16) . . . . ?
C1 C2 C3 C8 -5.14(18) . . . . ?
C8 C3 C4 C5 -1.0(2) . . . . ?
C2 C3 C4 C5 176.28(16) . . . . ?
C3 C4 C5 C6 -0.6(2) . . . . ?
C4 C5 C6 C7 1.3(2) . . . . ?
C4 C5 C6 N1 -177.49(13) . . . . ?
C14 N1 C6 C5 58.82(17) . . . . ?
C13 N1 C6 C5 -68.72(17) . . . . ?
C14 N1 C6 C7 -119.99(14) . . . . ?
C13 N1 C6 C7 112.47(14) . . . . ?
C5 C6 C7 C8 -0.23(19) . . . . ?
N1 C6 C7 C8 178.58(11) . . . . ?
C5 C6 C7 C12 -179.89(14) . . . . ?
N1 C6 C7 C12 -1.1(2) . . . . ?
C12 C7 C8 C9 -0.9(2) . . . . ?
C6 C7 C8 C9 179.45(13) . . . . ?
C12 C7 C8 C3 178.20(12) . . . . ?
C6 C7 C8 C3 -1.5(2) . . . . ?
C4 C3 C8 C9 -178.69(13) . . . . ?
C2 C3 C8 C9 3.36(17) . . . . ?
C4 C3 C8 C7 2.2(2) . . . . ?
C2 C3 C8 C7 -175.78(14) . . . . ?
C7 C8 C9 C10 -0.4(2) . . . . ?
C3 C8 C9 C10 -179.57(14) . . . . ?
C7 C8 C9 C1 179.09(14) . . . . ?
C3 C8 C9 C1 -0.06(17) . . . . ?
C2 C1 C9 C10 176.23(18) . . . . ?
C2 C1 C9 C8 -3.18(19) . . . . ?
C8 C9 C10 C11 1.1(2) . . . . ?
C1 C9 C10 C11 -178.26(17) . . . . ?
C9 C10 C11 C12 -0.5(3) . . . . ?
C10 C11 C12 C7 -0.8(2) . . . . ?
C10 C11 C12 N2 177.68(15) . . . . ?
C8 C7 C12 C11 1.42(19) . . . . ?
C6 C7 C12 C11 -178.93(14) . . . . ?
C8 C7 C12 N2 -177.14(12) . . . . ?
C6 C7 C12 N2 2.5(2) . . . . ?
C15 N2 C12 C11 62.71(19) . . . . ?
C16 N2 C12 C11 -64.81(19) . . . . ?
C15 N2 C12 C7 -118.79(15) . . . . ?
C16 N2 C12 C7 113.68(15) . . . . ?
